data_4022091
loop_
_publ_author_name
'Woosung Kim'
'Soon Mog So'
'Leonid Chagal'
'Alan J. Lough'
'B. Moon Kim'
'Jik Chin'

_publ_section_title
;
 Stereoselective Recognition of Vicinal Diamines with a Zn(II) Complex
;
_journal_name_full 'Journal of Organic Chemistry'
_journal_page_first 8966
_journal_page_last 8968
_journal_paper_doi 10.1021/jo0616815
_journal_volume 71
_journal_year 2006
_chemical_formula_moiety 'C34 H44 N6 Zn, 2(C F3 O3 S)'
_chemical_formula_sum 'C36 H44 F6 N6 O6 S2 Zn'
_chemical_formula_weight 900.26
_chemical_name_systematic
; 
 ? 
;
_space_group_IT_number 61
_space_group_name_Hall '-P 2ac 2ab'
_space_group_name_H-M_alt 'P b c a'
_symmetry_cell_setting orthorhombic
_symmetry_space_group_name_Hall '-P 2ac 2ab'
_symmetry_space_group_name_H-M 'P b c a'
_atom_sites_solution_hydrogens geom
_atom_sites_solution_primary direct
_atom_sites_solution_secondary difmap
_audit_creation_method SHELXL-97
_cell_angle_alpha 90.00
_cell_angle_beta 90.00
_cell_angle_gamma 90.00
_cell_formula_units_Z 8
_cell_length_a 21.4654(4)
_cell_length_b 17.0244(3)
_cell_length_c 21.6341(5)
_cell_measurement_reflns_used 65771
_cell_measurement_temperature 150(1)
_cell_measurement_theta_max 27.5
_cell_measurement_theta_min 2.6
_cell_volume 7905.9(3)
_computing_cell_refinement 'Denzo-SMN (Otwinowski & Minor, 1997)'
_computing_data_collection 'Collect (Nonius BV, 1997-2003)'
_computing_data_reduction Denzo-SMN
_computing_molecular_graphics 'SHELXTL V6.12'
_computing_publication_material 'SHELXTL V6.12'
_computing_structure_refinement 'SHELXTL V6.12(Sheldrick, 2001)'
_computing_structure_solution 'SIR-92 (Altomare et al., 1993)'
_diffrn_ambient_temperature 150(1)
_diffrn_detector_area_resol_mean 9
_diffrn_measured_fraction_theta_full 0.998
_diffrn_measured_fraction_theta_max 0.998
_diffrn_measurement_device_type 'Bruker-Nonius KappaCCD'
_diffrn_measurement_method '\f scans and \w scans with \k offsets'
_diffrn_radiation_monochromator graphite
_diffrn_radiation_source 'fine-focus sealed tube'
_diffrn_radiation_type MoK\a
_diffrn_radiation_wavelength 0.71073
_diffrn_reflns_av_R_equivalents 0.126
_diffrn_reflns_av_sigmaI/netI 0.065
_diffrn_reflns_limit_h_max 27
_diffrn_reflns_limit_h_min -27
_diffrn_reflns_limit_k_max 22
_diffrn_reflns_limit_k_min -22
_diffrn_reflns_limit_l_max 28
_diffrn_reflns_limit_l_min -28
_diffrn_reflns_number 9064
_diffrn_reflns_theta_full 27.50
_diffrn_reflns_theta_max 27.50
_diffrn_reflns_theta_min 2.57
_diffrn_standards_decay_% 0
_diffrn_standards_interval_count 0
_diffrn_standards_interval_time 0
_diffrn_standards_number 0
_exptl_absorpt_coefficient_mu 0.808
_exptl_absorpt_correction_T_max 0.9382
_exptl_absorpt_correction_T_min 0.8174
_exptl_absorpt_correction_type multi-scan
_exptl_absorpt_process_details 'Denzo-SMN (Otwinowski & Minor, 1997)'
_exptl_crystal_colour colourless
_exptl_crystal_density_diffrn 1.513
_exptl_crystal_density_method 'not measured'
_exptl_crystal_description needle
_exptl_crystal_F_000 3728
_exptl_crystal_size_max 0.26
_exptl_crystal_size_mid 0.16
_exptl_crystal_size_min 0.08
_refine_diff_density_max 0.637
_refine_diff_density_min -0.416
_refine_diff_density_rms 0.065
_refine_ls_extinction_method none
_refine_ls_goodness_of_fit_ref 1.014
_refine_ls_hydrogen_treatment mixed
_refine_ls_matrix_type full
_refine_ls_number_parameters 530
_refine_ls_number_reflns 9064
_refine_ls_number_restraints 0
_refine_ls_restrained_S_all 1.014
_refine_ls_R_factor_all 0.1071
_refine_ls_R_factor_gt 0.0472
_refine_ls_shift/su_max 0.001
_refine_ls_shift/su_mean 0.000
_refine_ls_structure_factor_coef Fsqd
_refine_ls_weighting_details 'calc w=1/[\s^2^(Fo^2^)+(0.0620P)^2^+0.0448P] where P=(Fo^2^+2Fc^2^)/3'
_refine_ls_weighting_scheme calc
_refine_ls_wR_factor_gt 0.1041
_refine_ls_wR_factor_ref 0.1254
_reflns_number_gt 5312
_reflns_number_total 9064
_reflns_threshold_expression I>2\s(I)
_cod_data_source_file jo0616815si20060814_125251.cif
_cod_depositor_comments
;
The following automatic conversions were performed:
'_symmetry_cell_setting' value 'Orthorhombic' changed to 'orthorhombic'
according to '/home/saulius/struct/CIF-dictionaries/cif_core.dic'
dictionary named 'cif_core.dic' version 2.4.1 from 2010-06-29.

Automatic conversion script
Id: cif_fix_enum 1527 2010-12-29 10:47:43Z saulius 
;
_cod_database_code 4022091

loop_
_symmetry_equiv_pos_as_xyz
'x, y, z'
'-x+1/2, -y, z+1/2'
'x+1/2, -y+1/2, -z'
'-x, y+1/2, -z+1/2'
'-x, -y, -z'
'x-1/2, y, -z-1/2'
'-x-1/2, y-1/2, z'
'x, -y-1/2, z-1/2'

loop_
_atom_site_label
_atom_site_type_symbol
_atom_site_fract_x
_atom_site_fract_y
_atom_site_fract_z
_atom_site_U_iso_or_equiv
_atom_site_adp_type
_atom_site_occupancy
_atom_site_symmetry_multiplicity
_atom_site_calc_flag
_atom_site_refinement_flags
Zn1 Zn 0.050850(13) 0.250354(18) 0.441134(15) 0.03053(11) Uani 1 1 d .
N1 N 0.13458(10) 0.23729(13) 0.50022(11) 0.0341(6) Uani 1 1 d .
N2 N -0.02139(10) 0.26255(13) 0.36855(11) 0.0336(6) Uani 1 1 d .
N3 N 0.10860(10) 0.16616(13) 0.38926(11) 0.0343(6) Uani 1 1 d .
N4 N 0.09344(10) 0.33337(13) 0.37568(11) 0.0338(6) Uani 1 1 d .
N5 N -0.00455(12) 0.16624(15) 0.49092(14) 0.0346(6) Uani 1 1 d .
H5NA H 0.0185(13) 0.1485(17) 0.5166(14) 0.031(9) Uiso 1 1 d .
H5NB H -0.0242(15) 0.1285(19) 0.4687(16) 0.053(10) Uiso 1 1 d .
N6 N 0.00424(12) 0.32979(14) 0.50214(13) 0.0337(6) Uani 1 1 d .
H6NA H -0.0229(15) 0.3577(19) 0.4807(16) 0.050(10) Uiso 1 1 d .
H6NB H 0.0284(14) 0.3643(18) 0.5178(14) 0.042(9) Uiso 1 1 d .
C1 C 0.16745(12) 0.17226(16) 0.48705(14) 0.0356(7) Uani 1 1 d .
C2 C 0.22318(13) 0.15442(19) 0.51698(15) 0.0441(8) Uani 1 1 d .
H2A H 0.2456 0.1082 0.5066 0.053 Uiso 1 1 calc R
C3 C 0.24511(15) 0.2041(2) 0.56144(15) 0.0493(9) Uani 1 1 d .
H3A H 0.2829 0.1928 0.5825 0.059 Uiso 1 1 calc R
C4 C 0.21155(14) 0.2715(2) 0.57556(15) 0.0467(8) Uani 1 1 d .
H4A H 0.2261 0.3073 0.6061 0.056 Uiso 1 1 calc R
C5 C 0.15631(13) 0.28548(19) 0.54408(14) 0.0414(7) Uani 1 1 d .
H5A H 0.1329 0.3311 0.5541 0.050 Uiso 1 1 calc R
C6 C 0.14030(14) 0.11988(17) 0.43780(14) 0.0407(7) Uani 1 1 d .
H6A H 0.1740 0.0883 0.4188 0.049 Uiso 1 1 calc R
H6B H 0.1101 0.0832 0.4569 0.049 Uiso 1 1 calc R
C7 C 0.06965(13) 0.11392(18) 0.35053(16) 0.0446(8) Uani 1 1 d .
H7A H 0.0965 0.0773 0.3279 0.067 Uiso 1 1 calc R
H7B H 0.0457 0.1456 0.3211 0.067 Uiso 1 1 calc R
H7C H 0.0410 0.0843 0.3770 0.067 Uiso 1 1 calc R
C8 C 0.13476(14) 0.38771(17) 0.40963(15) 0.0428(8) Uani 1 1 d .
H8A H 0.1538 0.4247 0.3805 0.064 Uiso 1 1 calc R
H8B H 0.1675 0.3577 0.4306 0.064 Uiso 1 1 calc R
H8C H 0.1104 0.4168 0.4403 0.064 Uiso 1 1 calc R
C9 C 0.04122(12) 0.37778(17) 0.34774(15) 0.0376(7) Uani 1 1 d .
H9A H 0.0562 0.4060 0.3106 0.045 Uiso 1 1 calc R
H9B H 0.0257 0.4172 0.3776 0.045 Uiso 1 1 calc R
C10 C -0.01098(13) 0.32327(17) 0.33007(14) 0.0354(7) Uani 1 1 d .
C11 C -0.04656(13) 0.33581(19) 0.27778(15) 0.0437(8) Uani 1 1 d .
H11A H -0.0370 0.3775 0.2502 0.052 Uiso 1 1 calc R
C12 C -0.09672(14) 0.2862(2) 0.26621(16) 0.0508(9) Uani 1 1 d .
H12A H -0.1225 0.2941 0.2311 0.061 Uiso 1 1 calc R
C13 C -0.10829(14) 0.22578(19) 0.30643(16) 0.0462(8) Uani 1 1 d .
H13A H -0.1427 0.1917 0.2999 0.055 Uiso 1 1 calc R
C14 C -0.06994(13) 0.21498(18) 0.35585(14) 0.0389(7) Uani 1 1 d .
H14A H -0.0778 0.1719 0.3826 0.047 Uiso 1 1 calc R
C15 C 0.15530(13) 0.21198(17) 0.35232(14) 0.0382(7) Uani 1 1 d .
H15A H 0.1889 0.2288 0.3815 0.046 Uiso 1 1 calc R
C16 C 0.18630(14) 0.16424(19) 0.30098(15) 0.0449(8) Uani 1 1 d .
H16A H 0.2069 0.1177 0.3193 0.054 Uiso 1 1 calc R
H16B H 0.1540 0.1454 0.2719 0.054 Uiso 1 1 calc R
C17 C 0.23417(15) 0.2120(2) 0.26572(16) 0.0546(9) Uani 1 1 d .
H17A H 0.2684 0.2273 0.2939 0.065 Uiso 1 1 calc R
H17B H 0.2521 0.1797 0.2321 0.065 Uiso 1 1 calc R
C18 C 0.20461(16) 0.2849(2) 0.23870(16) 0.0572(9) Uani 1 1 d .
H18A H 0.1727 0.2697 0.2079 0.069 Uiso 1 1 calc R
H18B H 0.2367 0.3166 0.2173 0.069 Uiso 1 1 calc R
C19 C 0.17434(14) 0.33402(19) 0.28972(15) 0.0473(8) Uani 1 1 d .
H19A H 0.1540 0.3805 0.2711 0.057 Uiso 1 1 calc R
H19B H 0.2070 0.3529 0.3184 0.057 Uiso 1 1 calc R
C20 C 0.12597(13) 0.28665(18) 0.32592(14) 0.0382(7) Uani 1 1 d .
H20A H 0.0933 0.2697 0.2957 0.046 Uiso 1 1 calc R
C21 C -0.05585(13) 0.21247(18) 0.51924(16) 0.0427(8) Uani 1 1 d .
H21A H -0.0803 0.2349 0.4841 0.051 Uiso 1 1 calc R
C22 C -0.10114(13) 0.16176(16) 0.55589(15) 0.0376(7) Uani 1 1 d .
C23 C -0.09003(13) 0.13427(18) 0.61508(15) 0.0414(7) Uani 1 1 d .
H23A H -0.0520 0.1466 0.6354 0.050 Uiso 1 1 calc R
C24 C -0.13452(16) 0.08865(18) 0.64478(16) 0.0478(8) Uani 1 1 d .
H24A H -0.1273 0.0704 0.6856 0.057 Uiso 1 1 calc R
C25 C -0.18902(15) 0.07002(19) 0.61497(17) 0.0503(9) Uani 1 1 d .
H25A H -0.2196 0.0398 0.6360 0.060 Uiso 1 1 calc R
C26 C -0.20006(14) 0.09381(19) 0.55613(17) 0.0506(9) Uani 1 1 d .
H26A H -0.2372 0.0788 0.5354 0.061 Uiso 1 1 calc R
C27 C -0.15621(14) 0.14034(18) 0.52691(15) 0.0451(8) Uani 1 1 d .
H27A H -0.1640 0.1581 0.4860 0.054 Uiso 1 1 calc R
C28 C -0.02629(15) 0.28086(19) 0.55128(15) 0.0438(8) Uani 1 1 d .
H28A H 0.0078 0.2593 0.5779 0.053 Uiso 1 1 calc R
C29 C -0.06799(13) 0.32981(17) 0.59284(14) 0.0383(7) Uani 1 1 d .
C30 C -0.12884(15) 0.34922(19) 0.57872(16) 0.0476(8) Uani 1 1 d .
H30A H -0.1466 0.3317 0.5410 0.057 Uiso 1 1 calc R
C31 C -0.16397(16) 0.3937(2) 0.61880(18) 0.0549(9) Uani 1 1 d .
H31A H -0.2060 0.4058 0.6087 0.066 Uiso 1 1 calc R
C32 C -0.13913(18) 0.42047(19) 0.67266(18) 0.0571(10) Uani 1 1 d .
H32A H -0.1638 0.4512 0.6999 0.069 Uiso 1 1 calc R
C33 C -0.07881(19) 0.4033(2) 0.68777(16) 0.0559(9) Uani 1 1 d .
H33A H -0.0614 0.4225 0.7252 0.067 Uiso 1 1 calc R
C34 C -0.04312(15) 0.3575(2) 0.64799(16) 0.0507(8) Uani 1 1 d .
H34A H -0.0013 0.3450 0.6586 0.061 Uiso 1 1 calc R
S1 S 0.07295(4) 0.03476(5) 0.62389(4) 0.0418(2) Uani 1 1 d .
F1 F 0.16129(10) -0.06065(13) 0.65817(14) 0.0929(9) Uani 1 1 d .
F2 F 0.18581(9) 0.06067(14) 0.66381(12) 0.0832(7) Uani 1 1 d .
F3 F 0.18252(9) 0.00329(14) 0.57776(11) 0.0751(6) Uani 1 1 d .
O1 O 0.07505(10) 0.11245(13) 0.59814(12) 0.0595(7) Uani 1 1 d .
O2 O 0.04903(11) 0.02911(17) 0.68502(11) 0.0648(7) Uani 1 1 d .
O3 O 0.05043(10) -0.02407(15) 0.58176(13) 0.0646(7) Uani 1 1 d .
C35 C 0.15445(15) 0.00863(19) 0.63149(17) 0.0480(8) Uani 1 1 d .
S2 S 0.12176(3) 0.51825(4) 0.57111(4) 0.03789(19) Uani 1 1 d .
F4 F 0.16421(16) 0.42341(16) 0.65586(11) 0.1205(12) Uani 1 1 d .
F5 F 0.17988(11) 0.54523(17) 0.67550(12) 0.0941(8) Uani 1 1 d .
F6 F 0.08916(12) 0.49604(13) 0.68697(10) 0.0791(7) Uani 1 1 d .
O4 O 0.10386(10) 0.59952(12) 0.57405(11) 0.0534(6) Uani 1 1 d .
O5 O 0.07193(11) 0.46566(15) 0.55740(12) 0.0622(7) Uani 1 1 d .
O6 O 0.17859(9) 0.50215(14) 0.53890(11) 0.0542(6) Uani 1 1 d .
C36 C 0.13964(19) 0.4948(2) 0.65073(18) 0.0598(10) Uani 1 1 d .

loop_
_atom_site_aniso_label
_atom_site_aniso_U_11
_atom_site_aniso_U_22
_atom_site_aniso_U_33
_atom_site_aniso_U_23
_atom_site_aniso_U_13
_atom_site_aniso_U_12
Zn1 0.03064(18) 0.02891(18) 0.0320(2) 0.00042(15) 0.00239(13) -0.00035(13)
N1 0.0336(12) 0.0357(14) 0.0330(15) 0.0039(11) 0.0021(10) 0.0012(10)
N2 0.0364(13) 0.0310(14) 0.0335(14) -0.0002(11) 0.0000(10) -0.0012(10)
N3 0.0333(12) 0.0313(13) 0.0382(15) -0.0004(11) 0.0051(10) -0.0034(10)
N4 0.0346(13) 0.0308(13) 0.0358(15) 0.0015(11) 0.0000(10) -0.0023(10)
N5 0.0344(14) 0.0328(15) 0.0365(16) 0.0002(13) 0.0027(12) 0.0021(11)
N6 0.0331(13) 0.0305(14) 0.0376(16) 0.0010(12) 0.0009(11) -0.0038(11)
C1 0.0364(16) 0.0337(16) 0.0369(18) 0.0082(14) 0.0053(13) 0.0017(12)
C2 0.0407(17) 0.0454(19) 0.046(2) 0.0109(16) 0.0043(14) 0.0087(14)
C3 0.0438(18) 0.061(2) 0.043(2) 0.0145(18) -0.0017(15) 0.0085(16)
C4 0.0456(18) 0.058(2) 0.0364(19) 0.0042(16) -0.0062(14) -0.0001(16)
C5 0.0446(18) 0.0434(18) 0.0364(19) 0.0023(15) -0.0006(14) 0.0028(14)
C6 0.0434(16) 0.0312(16) 0.047(2) 0.0023(15) 0.0077(14) 0.0032(13)
C7 0.0418(17) 0.0375(18) 0.055(2) -0.0107(16) 0.0065(15) -0.0043(13)
C8 0.0472(18) 0.0376(17) 0.044(2) 0.0018(15) -0.0034(14) -0.0094(14)
C9 0.0429(16) 0.0316(16) 0.0384(19) 0.0009(14) 0.0016(13) -0.0015(13)
C10 0.0398(16) 0.0313(16) 0.0353(18) -0.0022(14) 0.0002(13) 0.0023(12)
C11 0.0495(18) 0.0408(18) 0.041(2) 0.0066(15) -0.0040(15) 0.0026(14)
C12 0.0505(19) 0.052(2) 0.050(2) 0.0054(18) -0.0171(16) -0.0031(16)
C13 0.0445(18) 0.0451(19) 0.049(2) 0.0023(17) -0.0114(15) -0.0049(14)
C14 0.0389(16) 0.0369(17) 0.0411(19) 0.0026(15) 0.0013(14) -0.0035(14)
C15 0.0348(16) 0.0399(17) 0.0399(19) 0.0002(15) 0.0075(13) 0.0006(13)
C16 0.0432(17) 0.049(2) 0.042(2) -0.0023(16) 0.0077(14) 0.0063(14)
C17 0.0477(19) 0.068(2) 0.048(2) 0.0027(18) 0.0173(16) 0.0065(17)
C18 0.056(2) 0.068(2) 0.048(2) 0.0102(19) 0.0176(17) 0.0034(18)
C19 0.0480(18) 0.051(2) 0.043(2) 0.0122(16) 0.0106(15) -0.0014(15)
C20 0.0355(15) 0.0412(18) 0.0378(18) -0.0028(14) 0.0004(13) -0.0014(13)
C21 0.0472(18) 0.0344(17) 0.046(2) -0.0027(15) 0.0132(14) -0.0025(13)
C22 0.0417(16) 0.0289(15) 0.042(2) -0.0047(14) 0.0144(14) -0.0021(12)
C23 0.0397(17) 0.0389(18) 0.045(2) -0.0053(15) 0.0027(14) -0.0011(13)
C24 0.069(2) 0.0350(18) 0.040(2) 0.0008(15) 0.0122(16) 0.0012(16)
C25 0.049(2) 0.0408(19) 0.061(3) -0.0150(18) 0.0232(17) -0.0076(15)
C26 0.0359(17) 0.048(2) 0.068(3) -0.0155(19) 0.0043(16) -0.0002(14)
C27 0.0485(18) 0.0446(19) 0.042(2) -0.0015(16) 0.0003(15) 0.0074(15)
C28 0.0469(18) 0.0395(17) 0.045(2) -0.0046(16) 0.0108(14) -0.0049(15)
C29 0.0440(17) 0.0298(16) 0.0410(19) -0.0016(14) 0.0091(14) -0.0068(13)
C30 0.0511(19) 0.0449(19) 0.047(2) -0.0036(16) 0.0012(15) -0.0028(15)
C31 0.052(2) 0.047(2) 0.065(3) -0.0022(19) 0.0134(18) 0.0058(16)
C32 0.079(3) 0.0346(19) 0.058(3) -0.0017(17) 0.029(2) 0.0070(17)
C33 0.091(3) 0.040(2) 0.037(2) -0.0043(16) 0.0039(18) -0.0096(19)
C34 0.055(2) 0.046(2) 0.051(2) -0.0027(17) -0.0042(16) -0.0034(16)
S1 0.0443(4) 0.0416(5) 0.0394(5) 0.0036(4) 0.0009(3) -0.0067(3)
F1 0.0644(14) 0.0664(15) 0.148(3) 0.0510(16) -0.0035(14) 0.0047(11)
F2 0.0608(13) 0.0880(17) 0.1007(19) -0.0316(15) -0.0254(12) -0.0068(12)
F3 0.0636(13) 0.0819(16) 0.0799(17) -0.0086(13) 0.0278(12) -0.0007(11)
O1 0.0538(13) 0.0470(14) 0.0776(19) 0.0211(13) -0.0068(12) -0.0068(11)
O2 0.0678(16) 0.084(2) 0.0422(15) 0.0107(13) 0.0152(11) 0.0081(13)
O3 0.0615(15) 0.0621(17) 0.0701(18) -0.0160(14) -0.0055(12) -0.0197(12)
C35 0.054(2) 0.0367(18) 0.053(2) 0.0050(17) 0.0008(17) -0.0044(15)
S2 0.0351(4) 0.0343(4) 0.0443(5) -0.0034(3) -0.0012(3) -0.0010(3)
F4 0.220(3) 0.0869(19) 0.0549(16) 0.0089(14) -0.0024(18) 0.089(2)
F5 0.0791(16) 0.127(2) 0.0758(18) -0.0279(16) -0.0329(13) 0.0075(15)
F6 0.1146(19) 0.0679(15) 0.0548(15) 0.0010(12) 0.0228(13) 0.0020(13)
O4 0.0684(15) 0.0357(12) 0.0562(16) -0.0019(11) -0.0049(11) 0.0113(11)
O5 0.0521(13) 0.0659(17) 0.0686(18) -0.0196(13) 0.0033(12) -0.0248(12)
O6 0.0405(12) 0.0620(15) 0.0601(16) -0.0050(13) 0.0082(11) 0.0042(10)
C36 0.076(2) 0.050(2) 0.053(2) -0.0034(19) 0.000(2) 0.0179(19)

loop_
_atom_type_symbol
_atom_type_description
_atom_type_scat_dispersion_real
_atom_type_scat_dispersion_imag
_atom_type_scat_source
C C 0.0033 0.0016 'International Tables Vol C Tables 4.2.6.8 and 6.1.1.4'
H H 0.0000 0.0000 'International Tables Vol C Tables 4.2.6.8 and 6.1.1.4'
F F 0.0171 0.0103 'International Tables Vol C Tables 4.2.6.8 and 6.1.1.4'
N N 0.0061 0.0033 'International Tables Vol C Tables 4.2.6.8 and 6.1.1.4'
O O 0.0106 0.0060 'International Tables Vol C Tables 4.2.6.8 and 6.1.1.4'
S S 0.1246 0.1234 'International Tables Vol C Tables 4.2.6.8 and 6.1.1.4'
Zn Zn 0.2839 1.4301 'International Tables Vol C Tables 4.2.6.8 and 6.1.1.4'

loop_
_geom_angle_atom_site_label_1
_geom_angle_atom_site_label_2
_geom_angle_atom_site_label_3
_geom_angle
N6 Zn1 N5 81.56(9)
N6 Zn1 N4 100.69(9)
N5 Zn1 N4 168.54(10)
N6 Zn1 N3 171.70(10)
N5 Zn1 N3 97.65(9)
N4 Zn1 N3 81.73(8)
N6 Zn1 N2 92.91(10)
N5 Zn1 N2 91.74(10)
N4 Zn1 N2 76.97(8)
N3 Zn1 N2 95.38(9)
N6 Zn1 N1 94.99(10)
N5 Zn1 N1 95.32(10)
N4 Zn1 N1 95.67(8)
N3 Zn1 N1 76.83(9)
N2 Zn1 N1 170.10(9)
C5 N1 C1 118.2(2)
C5 N1 Zn1 129.04(19)
C1 N1 Zn1 112.72(19)
C10 N2 C14 117.6(3)
C10 N2 Zn1 113.20(18)
C14 N2 Zn1 128.96(19)
C6 N3 C7 110.0(2)
C6 N3 C15 110.3(2)
C7 N3 C15 112.8(2)
C6 N3 Zn1 104.12(17)
C7 N3 Zn1 111.19(16)
C15 N3 Zn1 108.00(16)
C8 N4 C9 109.7(2)
C8 N4 C20 114.0(2)
C9 N4 C20 109.1(2)
C8 N4 Zn1 109.38(18)
C9 N4 Zn1 106.04(16)
C20 N4 Zn1 108.23(16)
C21 N5 Zn1 105.29(17)
C28 N6 Zn1 106.88(17)
N1 C1 C2 122.1(3)
N1 C1 C6 115.8(2)
C2 C1 C6 122.1(3)
C3 C2 C1 119.2(3)
C2 C3 C4 119.2(3)
C5 C4 C3 118.5(3)
N1 C5 C4 122.7(3)
N3 C6 C1 111.4(2)
N4 C9 C10 110.6(2)
N2 C10 C11 122.2(3)
N2 C10 C9 116.1(3)
C11 C10 C9 121.6(3)
C10 C11 C12 118.8(3)
C13 C12 C11 118.8(3)
C14 C13 C12 119.4(3)
N2 C14 C13 123.1(3)
N3 C15 C16 113.7(2)
N3 C15 C20 110.9(2)
C16 C15 C20 110.5(3)
C17 C16 C15 112.0(3)
C18 C17 C16 110.5(3)
C17 C18 C19 110.4(3)
C18 C19 C20 111.7(3)
N4 C20 C15 111.2(2)
N4 C20 C19 113.7(2)
C15 C20 C19 110.5(2)
N5 C21 C28 106.8(2)
N5 C21 C22 112.8(2)
C28 C21 C22 118.1(3)
C23 C22 C27 118.4(3)
C23 C22 C21 124.3(3)
C27 C22 C21 117.2(3)
C22 C23 C24 119.9(3)
C25 C24 C23 119.9(3)
C26 C25 C24 121.4(3)
C25 C26 C27 118.8(3)
C26 C27 C22 121.6(3)
C21 C28 N6 106.8(3)
C21 C28 C29 116.8(2)
N6 C28 C29 111.9(3)
C30 C29 C34 118.2(3)
C30 C29 C28 123.9(3)
C34 C29 C28 117.9(3)
C31 C30 C29 120.7(3)
C32 C31 C30 120.6(3)
C31 C32 C33 120.3(3)
C32 C33 C34 119.6(3)
C29 C34 C33 120.6(3)
O2 S1 O1 115.75(16)
O2 S1 O3 114.90(16)
O1 S1 O3 113.98(16)
O2 S1 C35 104.33(16)
O1 S1 C35 103.35(14)
O3 S1 C35 102.18(15)
F3 C35 F2 106.4(3)
F3 C35 F1 105.9(3)
F2 C35 F1 108.2(3)
F3 C35 S1 112.3(2)
F2 C35 S1 112.2(2)
F1 C35 S1 111.5(2)
O5 S2 O6 114.69(15)
O5 S2 O4 114.39(15)
O6 S2 O4 115.69(14)
O5 S2 C36 102.64(18)
O6 S2 C36 103.92(16)
O4 S2 C36 103.11(15)
F4 C36 F5 107.4(3)
F4 C36 F6 106.6(3)
F5 C36 F6 106.3(3)
F4 C36 S2 111.4(3)
F5 C36 S2 112.3(3)
F6 C36 S2 112.5(3)

loop_
_geom_bond_atom_site_label_1
_geom_bond_atom_site_label_2
_geom_bond_distance
Zn1 N6 2.138(2)
Zn1 N5 2.151(2)
Zn1 N4 2.200(2)
Zn1 N3 2.202(2)
Zn1 N2 2.217(2)
Zn1 N1 2.217(2)
N1 C5 1.338(4)
N1 C1 1.343(3)
N2 C10 1.346(4)
N2 C14 1.348(4)
N3 C6 1.479(4)
N3 C7 1.480(4)
N3 C15 1.501(3)
N4 C8 1.477(3)
N4 C9 1.481(3)
N4 C20 1.510(4)
N5 C21 1.486(4)
N6 C28 1.501(4)
C1 C2 1.394(4)
C1 C6 1.507(4)
C2 C3 1.365(5)
C3 C4 1.389(5)
C4 C5 1.388(4)
C9 C10 1.504(4)
C10 C11 1.382(4)
C11 C12 1.391(4)
C12 C13 1.370(5)
C13 C14 1.362(4)
C15 C16 1.529(4)
C15 C20 1.529(4)
C16 C17 1.517(4)
C17 C18 1.512(5)
C18 C19 1.529(4)
C19 C20 1.530(4)
C21 C28 1.496(4)
C21 C22 1.523(4)
C22 C23 1.384(4)
C22 C27 1.387(4)
C23 C24 1.389(4)
C24 C25 1.373(5)
C25 C26 1.357(5)
C26 C27 1.383(4)
C28 C29 1.518(4)
C29 C30 1.381(4)
C29 C34 1.389(4)
C30 C31 1.376(4)
C31 C32 1.360(5)
C32 C33 1.367(5)
C33 C34 1.392(5)
S1 O2 1.422(2)
S1 O1 1.436(2)
S1 O3 1.438(2)
S1 C35 1.813(3)
F1 C35 1.321(4)
F2 C35 1.314(4)
F3 C35 1.313(4)
S2 O5 1.426(2)
S2 O6 1.431(2)
S2 O4 1.437(2)
S2 C36 1.809(4)
F4 C36 1.330(4)
F5 C36 1.330(4)
F6 C36 1.338(4)

loop_
_geom_hbond_atom_site_label_D
_geom_hbond_atom_site_label_H
_geom_hbond_atom_site_label_A
_geom_hbond_distance_DH
_geom_hbond_distance_HA
_geom_hbond_distance_DA
_geom_hbond_angle_DHA
_geom_hbond_site_symmetry_A
N5 H5NA O1 0.80(3) 2.23(3) 3.023(4) 171(3) .
N5 H5NB O3 0.91(3) 2.16(4) 3.050(4) 167(3) 5_556
N6 H6NA O4 0.88(3) 2.23(3) 3.090(4) 166(3) 5_566
N6 H6NB O5 0.85(3) 2.14(3) 2.982(3) 168(3) .
